data_1561347
loop_
_publ_author_name
'Teng, Chunlin'
'Xiao, Hanxi'
'Cai, Qing'
'Tang, Jianting'
'Cai, Tiejun'
'Deng, Qian'

_publ_section_title
;
 Two supramolecular complexes based on polyoxometalates and Co-EDTA units
 via covalent connection or non-covalent interaction
;
_journal_name_full 'Journal of Solid State Chemistry'
_journal_page_first 146
_journal_page_last 153
_journal_paper_doi 10.1016/j.jssc.2016.08.021
_journal_volume 243
_journal_year 2016
_chemical_formula_sum 'C40 H106 Co4 N8 O133 Si2 W24'
_chemical_formula_weight 7531.63
_space_group_IT_number 2
_space_group_name_Hall '-P 1'
_space_group_name_H-M_alt 'P -1'
_symmetry_cell_setting triclinic
_symmetry_space_group_name_H-M 'P -1'
_atom_sites_solution_hydrogens geom
_atom_sites_solution_primary direct
_atom_sites_solution_secondary difmap
_cell_angle_alpha 81.734(3)
_cell_angle_beta 75.230(4)
_cell_angle_gamma 85.989(3)
_cell_formula_units_Z 1
_cell_length_a 13.0101(5)
_cell_length_b 14.5594(6)
_cell_length_c 19.4444(8)
_cell_measurement_reflns_used 9323
_cell_measurement_temperature 293(2)
_cell_measurement_theta_max 24.7543
_cell_measurement_theta_min 2.2313
_cell_volume 3522.3(3)
_computing_structure_refinement 'SHELXL-97 (Sheldrick, 1997)'
_computing_structure_solution 'SHELXS-97 (Sheldrick, 1990)'
_diffrn_ambient_temperature 293(2)
_diffrn_measured_fraction_theta_full 0.990
_diffrn_measured_fraction_theta_max 0.990
_diffrn_measurement_device_type bruker-CCD
_diffrn_radiation_monochromator graphite
_diffrn_radiation_source 'fine-focus sealed tube'
_diffrn_radiation_type MoK\a
_diffrn_radiation_wavelength 0.71000
_diffrn_reflns_av_R_equivalents 0.0671
_diffrn_reflns_av_sigmaI/netI 0.0830
_diffrn_reflns_limit_h_max 15
_diffrn_reflns_limit_h_min -15
_diffrn_reflns_limit_k_max 13
_diffrn_reflns_limit_k_min -17
_diffrn_reflns_limit_l_max 20
_diffrn_reflns_limit_l_min -23
_diffrn_reflns_number 23927
_diffrn_reflns_theta_full 25.10
_diffrn_reflns_theta_max 25.10
_diffrn_reflns_theta_min 1.62
_exptl_absorpt_coefficient_mu 20.102
_exptl_crystal_colour yellow
_exptl_crystal_density_diffrn 3.551
_exptl_crystal_density_method 'not measured'
_exptl_crystal_description block
_exptl_crystal_F_000 3378
_refine_diff_density_max 2.389
_refine_diff_density_min -3.247
_refine_diff_density_rms 0.403
_refine_ls_extinction_method none
_refine_ls_goodness_of_fit_ref 1.025
_refine_ls_hydrogen_treatment mixed
_refine_ls_matrix_type full
_refine_ls_number_parameters 990
_refine_ls_number_reflns 12469
_refine_ls_number_restraints 33
_refine_ls_restrained_S_all 1.024
_refine_ls_R_factor_all 0.0954
_refine_ls_R_factor_gt 0.0682
_refine_ls_shift/su_max 0.001
_refine_ls_shift/su_mean 0.000
_refine_ls_structure_factor_coef Fsqd
_refine_ls_weighting_details 'calc w=1/[\s^2^(Fo^2^)+(0.0950P)^2^+87.6540P] where P=(Fo^2^+2Fc^2^)/3'
_refine_ls_weighting_scheme calc
_refine_ls_wR_factor_gt 0.1804
_refine_ls_wR_factor_ref 0.1985
_reflns_number_gt 9323
_reflns_number_total 12469
_reflns_threshold_expression >2sigma(I)
_cod_data_source_file JSSC-2016-243-146.cif
_cod_data_source_block p
_cod_original_sg_symbol_H-M P-1
_cod_database_code 1561347

loop_
_symmetry_equiv_pos_as_xyz
'x, y, z'
'-x, -y, -z'

loop_
_atom_site_label
_atom_site_type_symbol
_atom_site_fract_x
_atom_site_fract_y
_atom_site_fract_z
_atom_site_U_iso_or_equiv
_atom_site_adp_type
_atom_site_occupancy
_atom_site_symmetry_multiplicity
_atom_site_calc_flag
_atom_site_refinement_flags
_atom_site_disorder_assembly
_atom_site_disorder_group
W1 W 0.69269(7) 0.05201(7) 0.34000(5) 0.0423(2) Uani 1 1 d . . .
Co1 Co 0.9112(3) 0.3115(3) 0.56676(19) 0.0513(8) Uani 1 1 d . . .
Si1 Si 0.5092(3) 0.2045(3) 0.2702(2) 0.0114(8) Uani 1 1 d . . .
O01 O 0.4636(14) -0.1509(11) 0.3009(9) 0.047(4) Uani 1 1 d . . .
O1 O 0.6088(12) -0.0387(11) 0.2036(8) 0.042(4) Uani 1 1 d . . .
N1 N 0.7611(15) 0.3056(15) 0.5872(13) 0.053(6) Uani 1 1 d . A 1
C1 C 0.812(3) 0.433(2) 0.4864(19) 0.077(9) Uani 1 1 d U A 1
W2 W 0.32413(7) 0.34661(7) 0.19454(5) 0.0393(2) Uani 1 1 d . . .
Co2 Co 0.1686(3) 0.2526(3) -0.0821(2) 0.0616(10) Uani 1 1 d . . .
O2 O 0.8128(12) 0.3379(12) 0.3523(8) 0.046(4) Uani 1 1 d . . .
N2 N 0.9259(12) 0.2119(12) 0.5044(8) 0.028(3) Uani 1 1 d . A 1
C2 C 0.722(2) 0.316(2) 0.6640(16) 0.069(9) Uani 1 1 d . A 1
H2A H 0.6484 0.3384 0.6742 0.083 Uiso 1 1 calc R A 1
H2B H 0.7270 0.2573 0.6934 0.083 Uiso 1 1 calc R A 1
W3 W 0.30232(7) 0.11403(7) 0.21620(5) 0.0385(2) Uani 1 1 d . . .
O3 O 0.2285(12) 0.4096(12) 0.4246(9) 0.046(4) Uani 1 1 d . . .
N3 N 0.0961(15) 0.1917(13) 0.0105(9) 0.040(4) Uani 1 1 d . B 1
C3 C 0.789(2) 0.384(2) 0.6802(16) 0.064(7) Uani 1 1 d . A 1
W4 W 0.49744(7) -0.03936(6) 0.28876(5) 0.0398(2) Uani 1 1 d . . .
O4 O 0.5238(13) 0.5651(10) 0.2423(8) 0.044(4) Uani 1 1 d . . .
N4 N 0.2124(16) 0.3507(13) -0.0363(10) 0.044(5) Uani 1 1 d . B 1
C4 C 0.720(2) 0.380(2) 0.5409(18) 0.073(8) Uani 1 1 d U A 1
H4A H 0.6755 0.4236 0.5703 0.088 Uiso 1 1 calc R A 1
H4B H 0.6764 0.3541 0.5154 0.088 Uiso 1 1 calc R A 1
W5 W 0.49688(7) 0.19411(7) 0.45483(5) 0.0399(2) Uani 1 1 d . . .
O5 O 0.2369(12) 0.4295(10) 0.1703(8) 0.041(4) Uani 1 1 d . . .
C5 C 0.9903(18) 0.2389(17) 0.4305(11) 0.043(5) Uani 1 1 d . A 1
H5A H 1.0617 0.2502 0.4330 0.051 Uiso 1 1 calc R A 1
H5B H 0.9607 0.2971 0.4115 0.051 Uiso 1 1 calc R A 1
W6 W 0.69846(7) 0.06419(7) 0.16290(5) 0.0381(2) Uani 1 1 d . . .
O6 O 0.8197(11) 0.3509(11) 0.0676(8) 0.041(4) Uani 1 1 d . . .
C6 C 0.9981(16) 0.1694(15) 0.3774(11) 0.035(5) Uani 1 1 d . A 1
W7 W 0.53850(7) 0.44720(6) 0.24790(5) 0.0394(2) Uani 1 1 d . . .
O7 O 0.2054(12) 0.0505(10) 0.2031(8) 0.038(3) Uani 1 1 d . . .
C7 C 0.9521(17) 0.1357(15) 0.6194(11) 0.036(5) Uani 1 1 d . A 1
W8 W 0.71620(7) 0.30563(7) 0.31602(5) 0.0387(2) Uani 1 1 d . . .
O8 O 0.5297(13) 0.2213(11) -0.0023(7) 0.043(4) Uani 1 1 d . . .
C8 C 0.7393(17) 0.2093(17) 0.5735(14) 0.049(6) Uani 1 1 d . A 1
H8A H 0.7522 0.1626 0.6116 0.059 Uiso 1 1 calc R A 1
H8B H 0.6661 0.2062 0.5711 0.059 Uiso 1 1 calc R A 1
W9 W 0.71941(7) 0.31752(6) 0.14047(5) 0.0369(2) Uani 1 1 d . . .
O9 O 0.7854(13) -0.0054(13) 0.3812(9) 0.055(5) Uani 1 1 d . . .
C9 C 0.8144(17) 0.1938(18) 0.5030(11) 0.044(6) Uani 1 1 d . A 1
H9A H 0.8104 0.1304 0.4942 0.053 Uiso 1 1 calc R A 1
H9B H 0.7943 0.2352 0.4645 0.053 Uiso 1 1 calc R A 1
W10 W 0.31901(7) 0.33351(7) 0.38484(5) 0.0391(2) Uani 1 1 d . . .
C10 C 0.9709(18) 0.1273(14) 0.5425(11) 0.037(5) Uani 1 1 d . A 1
H10A H 0.9376 0.0723 0.5368 0.044 Uiso 1 1 calc R A 1
H10B H 1.0467 0.1208 0.5215 0.044 Uiso 1 1 calc R A 1
W11 W 0.30170(7) 0.09903(7) 0.40629(5) 0.0367(2) Uani 1 1 d . . .
O11 O 0.4334(11) 0.2075(10) 0.3499(7) 0.034(3) Uani 1 1 d . . .
C11 C -0.0025(19) 0.1564(14) 0.0003(14) 0.046(6) Uani 1 1 d . B 1
H11A H -0.0583 0.2046 0.0051 0.055 Uiso 1 1 calc R B 1
H11B H -0.0266 0.1038 0.0363 0.055 Uiso 1 1 calc R B 1
W12 W 0.50421(7) 0.21680(7) 0.08835(4) 0.0366(2) Uani 1 1 d . . .
O12 O 0.5905(10) 0.2894(9) 0.2509(7) 0.029(3) Uani 1 1 d . . .
C12 C 0.0225(17) 0.1266(17) -0.0756(14) 0.048(6) Uani 1 1 d . B 1
O13 O 0.4368(10) 0.2175(10) 0.2133(7) 0.031(3) Uani 1 1 d . . .
C13 C 0.166(2) 0.1132(19) 0.0319(16) 0.066(8) Uani 1 1 d . B 1
H13A H 0.1731 0.1171 0.0798 0.079 Uiso 1 1 calc R B 1
H13B H 0.1335 0.0549 0.0329 0.079 Uiso 1 1 calc R B 1
O14 O 0.5765(10) 0.1051(8) 0.2658(7) 0.027(3) Uani 1 1 d . . .
C14 C 0.272(2) 0.114(2) -0.0175(16) 0.057(7) Uani 1 1 d . B 1
O15 O 0.3772(11) 0.1123(10) 0.4754(7) 0.037(3) Uani 1 1 d . . .
C15 C 0.054(2) 0.4110(19) -0.0825(19) 0.069(9) Uani 1 1 d . B 1
O16 O 0.5875(11) 0.0959(9) 0.4147(7) 0.031(3) Uani 1 1 d . . .
C16 C 0.147(2) 0.4342(16) -0.0567(15) 0.053(7) Uani 1 1 d . B 1
H16A H 0.1926 0.4752 -0.0943 0.064 Uiso 1 1 calc R B 1
H16B H 0.1217 0.4675 -0.0156 0.064 Uiso 1 1 calc R B 1
O17 O 0.7634(12) 0.0334(11) 0.2412(8) 0.044(4) Uani 1 1 d . . .
C17 C 0.078(2) 0.264(2) 0.0587(12) 0.061(8) Uani 1 1 d . B 1
H17A H 0.0598 0.2359 0.1084 0.073 Uiso 1 1 calc R B 1
H17B H 0.0203 0.3064 0.0503 0.073 Uiso 1 1 calc R B 1
O18 O 0.7884(12) 0.3244(11) 0.2172(8) 0.041(4) Uani 1 1 d . . .
C18 C 0.3271(18) 0.3670(16) -0.0583(12) 0.045(6) Uani 1 1 d . B 1
H18A H 0.3642 0.3092 -0.0462 0.054 Uiso 1 1 calc R B 1
H18B H 0.3472 0.3817 -0.1101 0.054 Uiso 1 1 calc R B 1
O19 O 0.7433(11) 0.1734(10) 0.3171(7) 0.034(3) Uani 1 1 d . . .
C19 C 0.1791(18) 0.3148(14) 0.0426(12) 0.039(5) Uani 1 1 d . B 1
H19A H 0.2346 0.2734 0.0559 0.047 Uiso 1 1 calc R B 1
H19B H 0.1688 0.3664 0.0705 0.047 Uiso 1 1 calc R B 1
O20 O 0.6485(11) 0.4260(10) 0.3007(7) 0.034(3) Uani 1 1 d . . .
C20 C 0.3652(12) 0.4386(16) -0.0283(11) 0.056(7) Uani 1 1 d D B 1
O21 O 0.4002(11) 0.0075(10) 0.3675(7) 0.035(3) Uani 1 1 d . . .
O22 O 0.6070(12) -0.0510(11) 0.3401(8) 0.042(4) Uani 1 1 d . . .
O23 O 0.2449(10) 0.2381(9) 0.2000(8) 0.032(3) Uani 1 1 d . . .
O24 O 0.6038(11) 0.2748(10) 0.3982(7) 0.036(3) Uani 1 1 d . . .
O25 O 0.2671(11) 0.1177(10) 0.3153(7) 0.036(3) Uani 1 1 d . . .
O26 O 0.4020(11) 0.3203(10) 0.1015(7) 0.033(3) Uani 1 1 d . . .
O27 O 0.5177(12) 0.1867(12) 0.5379(8) 0.044(4) Uani 1 1 d . . .
O28 O 0.6501(11) 0.4353(9) 0.1626(7) 0.032(3) Uani 1 1 d . . .
O29 O 0.4066(11) 0.0198(10) 0.2319(7) 0.035(3) Uani 1 1 d . . .
O30 O 0.6076(11) 0.2958(10) 0.0981(7) 0.032(3) Uani 1 1 d . . .
O31 O 0.4359(11) 0.4087(11) 0.3335(7) 0.036(3) Uani 1 1 d . . .
O32 O 0.7449(10) 0.1871(10) 0.1525(7) 0.035(3) Uani 1 1 d . . .
O33 O 0.2394(12) 0.2212(9) 0.4216(8) 0.036(3) Uani 1 1 d . . .
O34 O 0.4361(11) 0.4177(11) 0.1995(8) 0.040(4) Uani 1 1 d . . .
O35 O 0.3927(11) 0.2950(11) 0.4597(7) 0.037(3) Uani 1 1 d . . .
O36 O 0.2867(10) 0.3361(11) 0.2955(7) 0.037(3) Uani 1 1 d . . .
O37 O 0.5941(12) 0.1163(9) 0.1141(8) 0.037(3) Uani 1 1 d . . .
O38 O 0.3862(12) 0.1369(10) 0.1188(8) 0.038(3) Uani 1 1 d . . .
O39 O 0.1984(11) 0.0355(11) 0.4593(7) 0.039(4) Uani 1 1 d . . .
O40 O 0.7915(11) 0.0198(11) 0.0957(9) 0.044(4) Uani 1 1 d . . .
O41 O 1.0205(16) 0.1958(14) 0.3132(9) 0.064(5) Uani 1 1 d . . .
O42 O 0.790(3) 0.4977(16) 0.4433(11) 0.117(12) Uani 1 1 d . . .
O43 O 0.7644(18) 0.4204(18) 0.7343(13) 0.089(7) Uani 1 1 d . . .
O44 O 0.9803(16) 0.0845(12) 0.4077(9) 0.058(5) Uani 1 1 d . A 1
H44 H 0.9856 0.0505 0.3768 0.087 Uiso 1 1 calc R A 1
O45 O 0.9609(14) 0.0637(11) 0.6635(8) 0.048(4) Uani 1 1 d . A 1
O46 O 0.9018(16) 0.4066(13) 0.4930(10) 0.062(5) Uani 1 1 d . A 1
H46A H 0.9625 0.4334 0.4624 0.075 Uiso 1 1 calc R A 1
O47 O 0.8805(14) 0.3948(12) 0.6357(9) 0.051(4) Uani 1 1 d . A 1
H47A H 0.9274 0.4393 0.6374 0.061 Uiso 1 1 calc R A 1
O48 O 0.9223(12) 0.2136(11) 0.6403(8) 0.041(4) Uani 1 1 d . A 1
H48A H 0.9068 0.2223 0.6884 0.049 Uiso 1 1 calc R A 1
O49 O 1.0618(12) 0.3268(12) 0.5444(10) 0.053(4) Uani 1 1 d . A 1
H49B H 1.0957 0.2692 0.5590 0.063 Uiso 1 1 d R A 1
H49A H 1.0762 0.3743 0.5698 0.079 Uiso 1 1 d R A 1
O50 O 0.3391(18) 0.0539(15) -0.0067(14) 0.084(7) Uani 1 1 d . B 1
O51 O -0.0371(16) 0.0772(14) -0.0901(11) 0.065(5) Uani 1 1 d . B 1
O52 O 0.3013(14) 0.4899(11) 0.0124(9) 0.053(4) Uani 1 1 d D B 1
H52A H 0.3420 0.5330 0.0266 0.079 Uiso 1 1 d R B 1
O53 O -0.0150(18) 0.4724(15) -0.0909(15) 0.088(8) Uani 1 1 d . B 1
O54 O 0.2465(19) 0.3055(16) -0.1773(11) 0.086(7) Uani 1 1 d . B 1
H54A H 0.2375 0.2677 -0.2118 0.129 Uiso 1 1 d R B 1
H54B H 0.3206 0.3063 -0.1783 0.129 Uiso 1 1 d R B 1
O55 O 0.0485(15) 0.3286(13) -0.0896(12) 0.069(6) Uani 1 1 d . B 1
H55A H -0.0115 0.3057 -0.0980 0.082 Uiso 1 1 calc R B 1
O56 O 0.2883(14) 0.1749(12) -0.0720(10) 0.053(4) Uani 1 1 d . B 1
H56A H 0.3543 0.1811 -0.1047 0.064 Uiso 1 1 calc R B 1
O57 O 0.4650(11) 0.4537(11) -0.0431(10) 0.052(4) Uani 1 1 d D B 1
O58 O 0.1079(15) 0.1602(13) -0.1182(9) 0.058(5) Uani 1 1 d . B 1
H58A H 0.0913 0.1876 -0.1628 0.070 Uiso 1 1 d R B 1
O59 O 0.9415(11) 0.0525(10) 0.7906(8) 0.040(3) Uiso 1 1 d . C 1
H59B H 0.9445 0.0496 0.8396 0.060 Uiso 1 1 d R C 1
H59A H 0.9449 -0.0094 0.7782 0.060 Uiso 1 1 d R C 1
O60 O 0.9771(14) 0.1037(18) 0.2031(10) 0.082(7) Uani 1 1 d . D 1
H60A H 1.0368 0.1344 0.2087 0.124 Uiso 1 1 d R D 1
H60D H 0.9135 0.1234 0.2358 0.124 Uiso 1 1 d R D 1
O61 O 0.521(2) 0.0563(19) -0.0839(16) 0.114(10) Uani 1 1 d . E 1
H61D H 0.5658 0.1001 -0.0742 0.171 Uiso 1 1 d R E 1
H61A H 0.5636 0.0159 -0.1157 0.171 Uiso 1 1 d R E 1
O62 O 0.624(2) 0.3685(19) -0.1362(14) 0.113(10) Uani 1 1 d . F 1
H62C H 0.6065 0.3053 -0.1179 0.169 Uiso 1 1 d R F 1
H62D H 0.6343 0.3998 -0.0983 0.169 Uiso 1 1 d R F 1
O63 O 1.194(3) 0.221(3) 0.604(2) 0.064(11) Uani 0.50 1 d P G 1
H63D H 1.1920 0.1591 0.5932 0.096 Uiso 0.50 1 d PR G 1
H63A H 1.2650 0.2435 0.5841 0.096 Uiso 0.50 1 d PR G 1
O64 O 1.013(3) 0.359(3) 0.211(2) 0.066(10) Uiso 0.50 1 d P H 1
H64D H 0.9562 0.4053 0.2212 0.098 Uiso 0.50 1 d PR H 1
H64A H 1.0739 0.3779 0.2239 0.098 Uiso 0.50 1 d PR H 1
O65 O 1.107(4) 0.142(3) 0.746(2) 0.086(15) Uani 0.50 1 d P I 1
H65D H 1.0313 0.1543 0.7550 0.129 Uiso 0.50 1 d PR I 1
H65A H 1.1211 0.0942 0.7825 0.129 Uiso 0.50 1 d PR I 1
O66 O 0.183(3) 0.442(3) -0.252(2) 0.069(10) Uani 0.50 1 d PU J 1
H66B H 0.1159 0.4696 -0.2559 0.103 Uiso 0.50 1 d PR J 1
H66A H 0.2353 0.4547 -0.2964 0.103 Uiso 0.50 1 d PR J 1
O67 O 0.106(3) 0.551(3) 0.185(2) 0.075(11) Uani 0.50 1 d PU K 1
H67B H 0.1510 0.5502 0.2171 0.113 Uiso 0.50 1 d PR K 1
H67C H 0.0747 0.4911 0.1918 0.113 Uiso 0.50 1 d PR K 1
O68 O 0.218(4) 0.636(4) 0.074(3) 0.104(15) Uani 0.50 1 d PU L 1
H68B H 0.1737 0.5846 0.0970 0.155 Uiso 0.50 1 d PR L 1
H68D H 0.2457 0.6292 0.0239 0.155 Uiso 0.50 1 d PR L 1
O69 O 0.805(6) 0.170(4) 0.810(3) 0.14(3) Uani 0.50 1 d P M 1
H69C H 0.8783 0.1823 0.7883 0.210 Uiso 0.50 1 d PR M 1
H69A H 0.7983 0.1275 0.8528 0.210 Uiso 0.50 1 d PR M 1
O70 O 0.365(6) 0.281(6) -0.338(4) 0.065(17) Uani 0.25 1 d PU N 1
H70B H 0.3800 0.2351 -0.3711 0.097 Uiso 0.25 1 d PR N 1
H70A H 0.3935 0.3388 -0.3629 0.097 Uiso 0.25 1 d PR N 1
O71 O 0.569(6) 0.213(5) -0.165(4) 0.055(15) Uani 0.25 1 d PU O 1
H71D H 0.5190 0.1731 -0.1732 0.082 Uiso 0.25 1 d PR O 1
H71A H 0.6186 0.2334 -0.2092 0.082 Uiso 0.25 1 d PR O 1
O72 O 0.232(6) 0.767(5) 0.046(4) 0.06(2) Uiso 0.25 1 d P P 1
H72D H 0.2799 0.7137 0.0494 0.096 Uiso 0.25 1 d PR P 1
H72A H 0.2693 0.8157 0.0123 0.096 Uiso 0.25 1 d PR P 1
O74 O 0.948(7) 0.537(6) 0.339(5) 0.08(2) Uiso 0.25 1 d P Q 1
H74C H 0.9674 0.5000 0.3007 0.115 Uiso 0.25 1 d PR Q 1
H74D H 0.8903 0.5101 0.3758 0.115 Uiso 0.25 1 d PR Q 1

loop_
_atom_site_aniso_label
_atom_site_aniso_U_11
_atom_site_aniso_U_22
_atom_site_aniso_U_33
_atom_site_aniso_U_23
_atom_site_aniso_U_13
_atom_site_aniso_U_12
W1 0.0335(5) 0.0486(6) 0.0427(5) 0.0082(4) -0.0131(4) -0.0035(4)
Co1 0.0493(19) 0.053(2) 0.051(2) -0.0045(16) -0.0123(15) -0.0027(15)
Si1 0.0111(19) 0.013(2) 0.0085(19) 0.0026(15) -0.0008(15) -0.0030(15)
O01 0.060(10) 0.034(9) 0.047(10) 0.006(7) -0.018(8) -0.006(7)
O1 0.039(8) 0.048(9) 0.031(8) 0.023(7) -0.004(6) -0.019(7)
N1 0.028(9) 0.063(14) 0.078(16) -0.036(12) -0.017(10) 0.003(9)
C1 0.12(3) 0.053(19) 0.08(2) -0.025(16) -0.044(17) 0.007(16)
W2 0.0331(4) 0.0462(5) 0.0383(5) 0.0013(4) -0.0123(4) 0.0001(4)
Co2 0.061(2) 0.067(3) 0.059(2) 0.0073(19) -0.0225(19) -0.0203(19)
O2 0.036(8) 0.070(11) 0.037(8) 0.000(7) -0.016(7) -0.031(8)
N2 0.024(8) 0.040(10) 0.021(8) -0.008(7) -0.003(6) -0.006(7)
C2 0.032(13) 0.10(2) 0.07(2) -0.039(18) 0.000(12) -0.004(14)
W3 0.0318(4) 0.0473(5) 0.0384(5) -0.0027(4) -0.0115(4) -0.0103(4)
O3 0.032(8) 0.058(11) 0.046(9) -0.015(8) -0.003(7) 0.008(7)
N3 0.046(11) 0.047(11) 0.029(9) 0.004(8) -0.014(8) -0.018(9)
C3 0.067(19) 0.07(2) 0.054(17) -0.016(15) -0.014(14) 0.000(15)
W4 0.0418(5) 0.0365(5) 0.0402(5) 0.0021(4) -0.0106(4) -0.0082(4)
O4 0.059(10) 0.025(8) 0.043(9) 0.003(6) -0.005(7) -0.012(7)
N4 0.048(11) 0.044(11) 0.045(11) 0.007(9) -0.027(9) -0.013(9)
C4 0.059(16) 0.07(2) 0.10(2) -0.028(16) -0.038(14) 0.029(13)
W5 0.0365(5) 0.0562(6) 0.0264(4) 0.0012(4) -0.0080(3) -0.0102(4)
O5 0.040(8) 0.041(9) 0.042(9) 0.002(7) -0.019(7) 0.007(7)
C5 0.036(11) 0.058(15) 0.032(11) -0.008(10) -0.002(9) -0.010(10)
W6 0.0323(4) 0.0441(5) 0.0347(5) -0.0038(4) -0.0036(3) -0.0010(4)
O6 0.028(7) 0.052(9) 0.031(8) 0.022(7) 0.003(6) -0.015(6)
C6 0.033(10) 0.037(12) 0.036(12) -0.015(9) -0.005(8) 0.010(9)
W7 0.0417(5) 0.0375(5) 0.0376(5) 0.0021(4) -0.0090(4) -0.0094(4)
O7 0.039(8) 0.042(9) 0.034(8) -0.011(6) -0.003(6) -0.020(7)
C7 0.037(11) 0.040(13) 0.028(11) -0.005(9) 0.000(8) -0.011(9)
W8 0.0314(4) 0.0489(6) 0.0369(5) 0.0009(4) -0.0110(4) -0.0122(4)
O8 0.053(9) 0.052(10) 0.019(7) 0.001(6) -0.003(6) -0.012(7)
C8 0.024(10) 0.052(15) 0.068(17) -0.017(12) 0.002(10) -0.007(10)
W9 0.0312(4) 0.0436(5) 0.0318(4) 0.0034(4) -0.0026(3) -0.0100(4)
O9 0.039(9) 0.078(13) 0.050(10) 0.010(9) -0.025(8) -0.001(8)
C9 0.033(11) 0.072(17) 0.025(11) 0.008(10) -0.007(9) -0.023(11)
W10 0.0331(4) 0.0484(6) 0.0335(5) -0.0081(4) -0.0019(3) -0.0040(4)
C10 0.048(12) 0.030(11) 0.033(11) -0.005(9) -0.013(9) 0.011(9)
W11 0.0301(4) 0.0462(5) 0.0302(4) 0.0025(4) -0.0025(3) -0.0111(4)
O11 0.030(7) 0.037(8) 0.028(7) -0.005(6) 0.005(6) -0.008(6)
C11 0.051(13) 0.013(10) 0.068(16) 0.001(10) -0.002(12) -0.017(9)
W12 0.0381(5) 0.0452(5) 0.0256(4) -0.0006(3) -0.0076(3) -0.0048(4)
O12 0.030(7) 0.040(8) 0.018(6) -0.003(5) -0.008(5) 0.002(6)
C12 0.029(11) 0.046(14) 0.062(16) 0.012(11) -0.010(10) -0.012(10)
O13 0.020(6) 0.043(8) 0.030(7) 0.002(6) -0.008(5) -0.008(6)
C13 0.09(2) 0.047(16) 0.071(19) 0.022(14) -0.044(17) -0.018(14)
O14 0.023(6) 0.021(7) 0.031(7) 0.009(5) -0.004(5) -0.004(5)
C14 0.048(15) 0.071(19) 0.061(17) -0.029(15) -0.018(13) 0.000(13)
O15 0.035(8) 0.045(9) 0.031(8) 0.011(6) -0.011(6) -0.014(6)
C15 0.053(16) 0.046(17) 0.12(3) 0.009(16) -0.047(17) -0.008(13)
O16 0.034(7) 0.027(7) 0.029(7) 0.005(6) -0.008(6) 0.006(6)
C16 0.054(15) 0.033(13) 0.075(18) 0.017(12) -0.035(13) 0.001(11)
O17 0.045(9) 0.052(10) 0.031(8) 0.017(7) -0.009(7) -0.015(7)
C17 0.055(15) 0.10(2) 0.028(12) 0.016(13) -0.012(11) -0.016(15)
O18 0.038(8) 0.050(9) 0.034(8) 0.011(7) -0.013(6) -0.013(7)
C18 0.042(12) 0.043(13) 0.044(13) 0.021(10) -0.012(10) -0.018(10)
O19 0.028(7) 0.034(8) 0.033(8) 0.002(6) 0.002(6) -0.008(6)
C19 0.046(12) 0.027(11) 0.043(12) 0.010(9) -0.016(10) -0.012(9)
O20 0.037(8) 0.042(8) 0.023(7) 0.007(6) -0.014(6) 0.000(6)
C20 0.052(15) 0.08(2) 0.037(13) 0.019(13) -0.020(11) -0.035(14)
O21 0.034(7) 0.044(9) 0.021(7) 0.006(6) -0.003(6) 0.003(6)
O22 0.035(8) 0.047(9) 0.040(9) 0.004(7) -0.008(6) -0.005(7)
O23 0.030(7) 0.021(7) 0.044(8) -0.002(6) -0.006(6) 0.005(5)
O24 0.031(7) 0.051(9) 0.023(7) 0.003(6) -0.002(6) -0.012(6)
O25 0.039(8) 0.042(9) 0.024(7) 0.009(6) -0.010(6) 0.002(6)
O26 0.037(8) 0.036(8) 0.028(7) -0.009(6) -0.008(6) 0.002(6)
O27 0.043(9) 0.067(11) 0.024(7) -0.002(7) -0.010(6) -0.011(8)
O28 0.038(8) 0.027(7) 0.023(7) 0.007(5) 0.001(6) -0.002(6)
O29 0.041(8) 0.035(8) 0.030(7) -0.005(6) -0.006(6) -0.006(6)
O30 0.033(7) 0.042(8) 0.025(7) 0.003(6) -0.015(6) -0.010(6)
O31 0.029(7) 0.056(9) 0.022(7) -0.006(6) -0.003(5) -0.010(6)
O32 0.025(7) 0.045(9) 0.035(8) -0.004(6) -0.011(6) 0.001(6)
O33 0.044(8) 0.013(7) 0.049(9) 0.002(6) -0.014(7) 0.003(6)
O34 0.033(8) 0.059(10) 0.030(8) 0.003(7) -0.015(6) -0.012(7)
O35 0.036(8) 0.054(9) 0.024(7) -0.011(6) -0.012(6) 0.002(7)
O36 0.022(7) 0.057(10) 0.029(7) 0.001(7) -0.002(5) -0.004(6)
O37 0.047(9) 0.027(8) 0.037(8) -0.003(6) -0.016(7) 0.004(6)
O38 0.042(8) 0.035(8) 0.037(8) 0.003(6) -0.012(7) -0.010(6)
O39 0.026(7) 0.054(9) 0.031(8) 0.012(7) 0.002(6) -0.023(6)
O40 0.026(7) 0.040(9) 0.060(10) -0.006(7) 0.001(7) 0.000(6)
O41 0.079(13) 0.081(14) 0.027(9) 0.000(8) -0.010(8) -0.007(11)
O42 0.25(4) 0.065(15) 0.050(13) -0.024(11) -0.068(18) 0.073(19)
O43 0.066(14) 0.12(2) 0.082(16) -0.051(15) 0.006(12) 0.000(13)
O44 0.084(14) 0.043(10) 0.048(10) -0.004(8) -0.017(10) -0.005(9)
O45 0.071(11) 0.042(9) 0.028(8) 0.000(7) -0.011(7) 0.004(8)
O46 0.069(13) 0.059(12) 0.053(11) 0.008(9) -0.017(9) 0.004(10)
O47 0.051(10) 0.043(10) 0.059(11) -0.012(8) -0.011(8) 0.000(8)
O48 0.050(9) 0.044(10) 0.030(8) -0.001(7) -0.013(7) 0.003(7)
O49 0.036(9) 0.051(10) 0.069(12) -0.003(9) -0.009(8) -0.012(7)
O50 0.082(16) 0.064(14) 0.12(2) -0.012(13) -0.053(15) 0.023(12)
O51 0.065(12) 0.071(13) 0.064(12) 0.002(10) -0.024(10) -0.028(10)
O52 0.058(11) 0.049(10) 0.051(10) -0.001(8) -0.007(9) -0.024(8)
O53 0.070(14) 0.061(14) 0.15(2) -0.017(14) -0.057(15) 0.014(11)
O54 0.091(16) 0.115(19) 0.052(12) -0.012(12) -0.002(11) -0.060(15)
O55 0.058(12) 0.056(12) 0.104(17) 0.007(11) -0.050(12) -0.011(9)
O56 0.046(10) 0.055(11) 0.054(11) -0.019(9) 0.001(8) -0.010(8)
O57 0.038(9) 0.048(10) 0.070(12) 0.009(8) -0.017(8) -0.017(7)
O58 0.064(12) 0.068(12) 0.047(10) 0.004(9) -0.023(9) -0.034(10)
O60 0.032(9) 0.15(2) 0.057(12) 0.009(13) -0.002(8) -0.020(12)
O61 0.093(19) 0.12(2) 0.14(3) -0.074(19) -0.016(18) 0.015(16)
O62 0.16(3) 0.09(2) 0.080(18) -0.009(15) -0.017(18) -0.003(19)
O63 0.04(2) 0.07(2) 0.08(3) 0.03(2) -0.033(19) -0.005(17)
O65 0.10(3) 0.13(4) 0.04(2) 0.00(2) -0.03(2) -0.06(3)
O66 0.069(10) 0.069(10) 0.069(10) -0.0088(17) -0.017(3) -0.0024(11)
O67 0.075(11) 0.075(11) 0.075(11) -0.0099(18) -0.019(3) -0.0024(11)
O68 0.104(15) 0.104(15) 0.104(15) -0.014(2) -0.026(4) -0.0035(12)
O69 0.19(7) 0.12(5) 0.15(6) -0.05(4) -0.12(5) 0.07(5)
O70 0.065(17) 0.065(17) 0.065(17) -0.008(2) -0.016(4) -0.0022(12)
O71 0.055(15) 0.055(15) 0.055(15) -0.007(2) -0.014(4) -0.0020(12)

loop_
_atom_type_symbol
_atom_type_description
_atom_type_scat_dispersion_real
_atom_type_scat_dispersion_imag
_atom_type_scat_source
C C 0.0033 0.0016 'International Tables Vol C Tables 4.2.6.8 and 6.1.1.4'
H H 0.0000 0.0000 'International Tables Vol C Tables 4.2.6.8 and 6.1.1.4'
Co Co 0.3494 0.9721 'International Tables Vol C Tables 4.2.6.8 and 6.1.1.4'
N N 0.0061 0.0033 'International Tables Vol C Tables 4.2.6.8 and 6.1.1.4'
O O 0.0106 0.0060 'International Tables Vol C Tables 4.2.6.8 and 6.1.1.4'
Si Si 0.0817 0.0704 'International Tables Vol C Tables 4.2.6.8 and 6.1.1.4'
W W -0.8490 6.8722 'International Tables Vol C Tables 4.2.6.8 and 6.1.1.4'

loop_
_geom_angle_atom_site_label_1
_geom_angle_atom_site_label_2
_geom_angle_atom_site_label_3
_geom_angle
_geom_angle_site_symmetry_1
_geom_angle_site_symmetry_3
O9 W1 O16 104.7(7) . .
O9 W1 O19 102.0(8) . .
O16 W1 O19 87.3(6) . .
O9 W1 O22 99.6(8) . .
O16 W1 O22 91.0(6) . .
O19 W1 O22 158.1(6) . .
O9 W1 O17 98.3(8) . .
O16 W1 O17 157.0(6) . .
O19 W1 O17 87.1(6) . .
O22 W1 O17 86.0(7) . .
O9 W1 O14 167.1(7) . .
O16 W1 O14 86.2(5) . .
O19 W1 O14 85.2(5) . .
O22 W1 O14 72.9(5) . .
O17 W1 O14 71.1(5) . .
O46 Co1 O47 92.0(8) . .
O46 Co1 O48 178.9(8) . .
O47 Co1 O48 89.0(7) . .
O46 Co1 N1 87.4(10) . .
O47 Co1 N1 83.8(8) . .
O48 Co1 N1 93.1(9) . .
O46 Co1 O49 89.2(9) . .
O47 Co1 O49 94.0(8) . .
O48 Co1 O49 90.3(7) . .
N1 Co1 O49 175.9(9) . .
O46 Co1 N2 93.7(8) . .
O47 Co1 N2 171.2(7) . .
O48 Co1 N2 85.4(7) . .
N1 Co1 N2 89.7(8) . .
O49 Co1 N2 92.9(7) . .
O13 Si1 O11 109.1(7) . .
O13 Si1 O12 108.5(7) . .
O11 Si1 O12 109.3(7) . .
O13 Si1 O14 109.8(7) . .
O11 Si1 O14 110.2(7) . .
O12 Si1 O14 109.9(7) . .
W4 O1 W6 123.8(9) . .
C4 N1 C2 112(2) . .
C4 N1 C8 113(2) . .
C2 N1 C8 111(2) . .
C4 N1 Co1 109.1(19) . .
C2 N1 Co1 105.4(15) . .
C8 N1 Co1 105.9(13) . .
O42 C1 O46 126(4) . .
O42 C1 C4 119(4) . .
O46 C1 C4 115(3) . .
O5 W2 O34 102.1(7) . .
O5 W2 O36 103.5(7) . .
O34 W2 O36 85.5(6) . .
O5 W2 O26 99.4(7) . .
O34 W2 O26 89.7(6) . .
O36 W2 O26 157.1(6) . .
O5 W2 O23 99.3(7) . .
O34 W2 O23 158.6(6) . .
O36 W2 O23 89.4(6) . .
O26 W2 O23 87.0(6) . .
O5 W2 O13 169.8(6) . .
O34 W2 O13 85.6(6) . .
O36 W2 O13 83.7(6) . .
O26 W2 O13 73.7(5) . .
O23 W2 O13 73.2(5) . .
O55 Co2 O56 178.5(9) . .
O55 Co2 O58 87.4(9) . .
O56 Co2 O58 92.8(8) . .
O55 Co2 N3 91.9(9) . .
O56 Co2 N3 86.6(8) . .
O58 Co2 N3 84.4(8) . .
O55 Co2 O54 91.2(10) . .
O56 Co2 O54 90.3(10) . .
O58 Co2 O54 93.2(8) . .
N3 Co2 O54 175.9(10) . .
O55 Co2 N4 87.1(8) . .
O56 Co2 N4 92.6(8) . .
O58 Co2 N4 172.3(9) . .
N3 Co2 N4 90.4(8) . .
O54 Co2 N4 92.4(8) . .
C5 N2 C9 109.9(15) . .
C5 N2 C10 113.1(16) . .
C9 N2 C10 109.0(17) . .
C5 N2 Co1 113.1(13) . .
C9 N2 Co1 105.1(13) . .
C10 N2 Co1 106.2(12) . .
C3 C2 N1 108(2) . .
O7 W3 O25 104.3(7) . .
O7 W3 O29 101.7(7) . .
O25 W3 O29 86.9(6) . .
O7 W3 O23 101.2(7) . .
O25 W3 O23 91.0(6) . .
O29 W3 O23 156.8(6) . .
O7 W3 O38 99.2(6) . .
O25 W3 O38 156.5(6) . .
O29 W3 O38 87.0(6) . .
O23 W3 O38 85.8(6) . .
O7 W3 O13 169.4(6) . .
O25 W3 O13 84.7(6) . .
O29 W3 O13 84.2(5) . .
O23 W3 O13 72.6(5) . .
O38 W3 O13 72.1(5) . .
C17 N3 C11 114.5(19) . .
C17 N3 C13 113(2) . .
C11 N3 C13 110.5(18) . .
C17 N3 Co2 105.1(14) . .
C11 N3 Co2 105.7(13) . .
C13 N3 Co2 108.0(16) . .
O43 C3 O47 122(3) . .
O43 C3 C2 123(3) . .
O47 C3 C2 115(3) . .
O01 W4 O21 101.8(7) . .
O01 W4 O29 102.5(7) . .
O21 W4 O29 86.3(6) . .
O01 W4 O1 99.9(8) . .
O21 W4 O1 158.3(6) . .
O29 W4 O1 88.4(6) . .
O01 W4 O22 99.6(7) . .
O21 W4 O22 90.2(6) . .
O29 W4 O22 157.9(6) . .
O1 W4 O22 86.8(6) . .
O01 W4 O14 169.5(7) . .
O21 W4 O14 86.4(6) . .
O29 W4 O14 84.4(5) . .
O1 W4 O14 72.2(6) . .
O22 W4 O14 73.6(5) . .
C18 N4 C16 112.4(18) . .
C18 N4 C19 110.4(16) . .
C16 N4 C19 113(2) . .
C18 N4 Co2 114.1(17) . .
C16 N4 Co2 103.5(14) . .
C19 N4 Co2 103.3(13) . .
N1 C4 C1 111(2) . .
O27 W5 O24 103.1(7) . .
O27 W5 O16 102.7(7) . .
O24 W5 O16 85.9(6) . .
O27 W5 O35 99.6(7) . .
O24 W5 O35 90.5(6) . .
O16 W5 O35 157.6(6) . .
O27 W5 O15 99.6(7) . .
O24 W5 O15 157.2(6) . .
O16 W5 O15 88.6(6) . .
O35 W5 O15 86.2(6) . .
O27 W5 O11 169.1(6) . .
O24 W5 O11 84.8(5) . .
O16 W5 O11 85.1(5) . .
O35 W5 O11 72.5(5) . .
O15 W5 O11 72.7(5) . .
N2 C5 C6 116.5(19) . .
O40 W6 O32 101.0(7) . .
O40 W6 O37 101.7(7) . .
O32 W6 O37 86.0(6) . .
O40 W6 O17 101.0(8) . .
O32 W6 O17 88.7(6) . .
O37 W6 O17 157.2(7) . .
O40 W6 O1 102.6(7) . .
O32 W6 O1 156.4(7) . .
O37 W6 O1 88.8(6) . .
O17 W6 O1 87.2(6) . .
O40 W6 O14 171.5(6) . .
O32 W6 O14 84.6(5) . .
O37 W6 O14 84.9(5) . .
O17 W6 O14 72.5(6) . .
O1 W6 O14 72.0(6) . .
O41 C6 O44 126(2) . .
O41 C6 C5 120(2) . .
O44 C6 C5 113.8(19) . .
O4 W7 O31 101.9(7) . .
O4 W7 O34 101.9(7) . .
O31 W7 O34 85.6(6) . .
O4 W7 O28 100.3(7) . .
O31 W7 O28 157.8(6) . .
O34 W7 O28 89.8(6) . .
O4 W7 O20 99.9(7) . .
O31 W7 O20 89.3(6) . .
O34 W7 O20 158.1(6) . .
O28 W7 O20 86.9(6) . .
O4 W7 O12 170.1(6) . .
O31 W7 O12 85.1(6) . .
O34 W7 O12 85.5(6) . .
O28 W7 O12 72.9(5) . .
O20 W7 O12 72.8(5) . .
O48 C7 O45 121.6(19) . .
O48 C7 C10 118.8(19) . .
O45 C7 C10 119.4(19) . .
O2 W8 O24 102.4(7) . .
O2 W8 O18 99.5(7) . .
O24 W8 O18 158.0(6) . .
O2 W8 O20 98.1(7) . .
O24 W8 O20 89.2(6) . .
O18 W8 O20 87.1(6) . .
O2 W8 O19 102.7(7) . .
O24 W8 O19 85.9(6) . .
O18 W8 O19 89.9(6) . .
O20 W8 O19 159.2(6) . .
O2 W8 O12 168.5(6) . .
O24 W8 O12 85.1(5) . .
O18 W8 O12 73.1(5) . .
O20 W8 O12 73.1(5) . .
O19 W8 O12 86.3(5) . .
C9 C8 N1 105.9(19) . .
O6 W9 O32 101.1(7) . .
O6 W9 O30 102.6(7) . .
O32 W9 O30 87.3(6) . .
O6 W9 O28 101.9(7) . .
O32 W9 O28 157.0(6) . .
O30 W9 O28 89.0(6) . .
O6 W9 O18 100.4(7) . .
O32 W9 O18 88.2(6) . .
O30 W9 O18 157.0(6) . .
O28 W9 O18 86.4(6) . .
O6 W9 O12 170.5(7) . .
O32 W9 O12 84.7(5) . .
O30 W9 O12 85.1(5) . .
O28 W9 O12 72.4(5) . .
O18 W9 O12 72.1(5) . .
N2 C9 C8 109.7(18) . .
O3 W10 O36 102.3(7) . .
O3 W10 O31 103.7(7) . .
O36 W10 O31 85.8(6) . .
O3 W10 O35 100.4(7) . .
O36 W10 O35 157.3(6) . .
O31 W10 O35 89.5(6) . .
O3 W10 O33 98.3(7) . .
O36 W10 O33 90.5(6) . .
O31 W10 O33 157.9(6) . .
O35 W10 O33 85.6(6) . .
O3 W10 O11 168.8(7) . .
O36 W10 O11 84.6(6) . .
O31 W10 O11 85.3(6) . .
O35 W10 O11 72.8(6) . .
O33 W10 O11 72.7(5) . .
C7 C10 N2 110.2(17) . .
O39 W11 O21 103.1(7) . .
O39 W11 O15 99.7(6) . .
O21 W11 O15 91.9(6) . .
O39 W11 O25 102.4(7) . .
O21 W11 O25 85.5(6) . .
O15 W11 O25 157.7(6) . .
O39 W11 O33 97.9(7) . .
O21 W11 O33 158.9(6) . .
O15 W11 O33 86.7(6) . .
O25 W11 O33 87.9(6) . .
O39 W11 O11 168.6(6) . .
O21 W11 O11 86.8(6) . .
O15 W11 O11 74.0(5) . .
O25 W11 O11 83.8(6) . .
O33 W11 O11 72.6(5) . .
Si1 O11 W10 124.1(8) . .
Si1 O11 W11 124.0(8) . .
W10 O11 W11 92.4(5) . .
Si1 O11 W5 124.0(7) . .
W10 O11 W5 91.9(5) . .
W11 O11 W5 90.9(5) . .
N3 C11 C12 108.1(18) . .
O8 W12 O30 101.8(7) . .
O8 W12 O37 103.0(7) . .
O30 W12 O37 86.6(6) . .
O8 W12 O38 101.1(7) . .
O30 W12 O38 157.1(6) . .
O37 W12 O38 89.4(6) . .
O8 W12 O26 99.2(7) . .
O30 W12 O26 87.9(6) . .
O37 W12 O26 157.8(6) . .
O38 W12 O26 87.3(6) . .
O8 W12 O13 169.7(6) . .
O30 W12 O13 84.6(5) . .
O37 W12 O13 85.3(6) . .
O38 W12 O13 72.5(5) . .
O26 W12 O13 72.8(5) . .
Si1 O12 W7 124.8(7) . .
Si1 O12 W8 123.4(7) . .
W7 O12 W8 92.2(5) . .
Si1 O12 W9 123.5(7) . .
W7 O12 W9 91.9(5) . .
W8 O12 W9 91.6(5) . .
O51 C12 O58 126(3) . .
O51 C12 C11 120(2) . .
O58 C12 C11 114(2) . .
Si1 O13 W2 125.4(8) . .
Si1 O13 W12 124.3(7) . .
W2 O13 W12 91.4(4) . .
Si1 O13 W3 123.3(7) . .
W2 O13 W3 91.3(4) . .
W12 O13 W3 91.3(5) . .
C14 C13 N3 112(2) . .
Si1 O14 W6 124.4(6) . .
Si1 O14 W4 123.8(6) . .
W6 O14 W4 92.0(5) . .
Si1 O14 W1 123.1(7) . .
W6 O14 W1 92.8(4) . .
W4 O14 W1 91.5(4) . .
O50 C14 O56 123(3) . .
O50 C14 C13 120(3) . .
O56 C14 C13 118(2) . .
W11 O15 W5 122.4(7) . .
O55 C15 O53 125(3) . .
O55 C15 C16 116(2) . .
O53 C15 C16 119(3) . .
W1 O16 W5 150.7(7) . .
N4 C16 C15 114(2) . .
W6 O17 W1 123.6(8) . .
N3 C17 C19 107(2) . .
W8 O18 W9 123.2(8) . .
C20 C18 N4 118(2) . .
W1 O19 W8 149.5(8) . .
C17 C19 N4 109.9(18) . .
W8 O20 W7 121.9(8) . .
O52 C20 O57 118(2) . .
O52 C20 C18 121.3(17) . .
O57 C20 C18 120.6(19) . .
W11 O21 W4 151.2(7) . .
W4 O22 W1 122.0(8) . .
W3 O23 W2 122.9(7) . .
W8 O24 W5 151.7(9) . .
W3 O25 W11 151.7(8) . .
W2 O26 W12 122.1(7) . .
W7 O28 W9 122.7(6) . .
W4 O29 W3 150.1(8) . .
W12 O30 W9 149.9(8) . .
W7 O31 W10 150.4(8) . .
W9 O32 W6 151.2(8) . .
W11 O33 W10 122.3(8) . .
W2 O34 W7 151.0(8) . .
W5 O35 W10 122.7(7) . .
W10 O36 W2 152.7(8) . .
W12 O37 W6 151.3(8) . .
W12 O38 W3 124.1(8) . .
C1 O46 Co1 117(2) . .
C3 O47 Co1 113.7(18) . .
C7 O48 Co1 115.2(14) . .
C15 O55 Co2 116.0(17) . .
C14 O56 Co2 114.9(17) . .
C12 O58 Co2 114.3(18) . .

loop_
_geom_bond_atom_site_label_1
_geom_bond_atom_site_label_2
_geom_bond_distance
_geom_bond_site_symmetry_2
W1 O9 1.719(15) .
W1 O16 1.876(13) .
W1 O19 1.882(13) .
W1 O22 1.931(16) .
W1 O17 1.955(16) .
W1 O14 2.365(12) .
Co1 O46 1.867(18) .
Co1 O47 1.885(17) .
Co1 O48 1.894(14) .
Co1 N1 1.896(19) .
Co1 O49 1.918(16) .
Co1 N2 1.989(16) .
Si1 O13 1.610(13) .
Si1 O11 1.615(13) .
Si1 O12 1.623(14) .
Si1 O14 1.640(13) .
O01 W4 1.680(15) .
O1 W4 1.901(14) .
O1 W6 1.914(13) .
N1 C4 1.47(4) .
N1 C2 1.48(3) .
N1 C8 1.52(3) .
C1 O42 1.23(4) .
C1 O46 1.24(4) .
C1 C4 1.54(5) .
W2 O5 1.699(14) .
W2 O34 1.875(14) .
W2 O36 1.885(14) .
W2 O26 1.912(13) .
W2 O23 1.921(14) .
W2 O13 2.346(13) .
Co2 O55 1.876(19) .
Co2 O56 1.895(18) .
Co2 O58 1.905(17) .
Co2 N3 1.927(18) .
Co2 O54 1.95(2) .
Co2 N4 1.975(19) .
O2 W8 1.710(13) .
N2 C5 1.48(2) .
N2 C9 1.50(2) .
N2 C10 1.51(2) .
C2 C3 1.47(4) .
W3 O7 1.704(13) .
W3 O25 1.871(14) .
W3 O29 1.909(15) .
W3 O23 1.921(12) .
W3 O38 1.924(15) .
W3 O13 2.372(13) .
O3 W10 1.677(15) .
N3 C17 1.48(3) .
N3 C11 1.48(3) .
N3 C13 1.49(3) .
C3 O43 1.20(3) .
C3 O47 1.29(3) .
W4 O21 1.898(14) .
W4 O29 1.901(14) .
W4 O22 1.923(15) .
W4 O14 2.341(12) .
O4 W7 1.704(14) .
N4 C18 1.47(3) .
N4 C16 1.50(3) .
N4 C19 1.51(3) .
W5 O27 1.692(14) .
W5 O24 1.898(13) .
W5 O16 1.913(13) .
W5 O35 1.924(14) .
W5 O15 1.951(14) .
W5 O11 2.368(14) .
C5 C6 1.53(3) .
W6 O40 1.708(15) .
W6 O32 1.896(15) .
W6 O37 1.904(14) .
W6 O17 1.908(15) .
W6 O14 2.338(13) .
O6 W9 1.701(13) .
C6 O41 1.22(3) .
C6 O44 1.30(3) .
W7 O31 1.890(13) .
W7 O34 1.918(14) .
W7 O28 1.927(13) .
W7 O20 1.948(13) .
W7 O12 2.346(14) .
C7 O48 1.26(3) .
C7 O45 1.27(3) .
C7 C10 1.47(3) .
W8 O24 1.894(13) .
W8 O18 1.901(15) .
W8 O20 1.924(14) .
W8 O19 1.931(14) .
W8 O12 2.352(13) .
O8 W12 1.700(14) .
C8 C9 1.50(3) .
W9 O32 1.895(14) .
W9 O30 1.909(12) .
W9 O28 1.932(13) .
W9 O18 1.944(15) .
W9 O12 2.366(13) .
W10 O36 1.883(14) .
W10 O31 1.911(14) .
W10 O35 1.937(13) .
W10 O33 1.945(13) .
W10 O11 2.346(14) .
W11 O39 1.708(12) .
W11 O21 1.883(14) .
W11 O15 1.893(14) .
W11 O25 1.913(13) .
W11 O33 1.933(13) .
W11 O11 2.357(13) .
C11 C12 1.55(4) .
W12 O30 1.891(13) .
W12 O37 1.900(14) .
W12 O38 1.910(14) .
W12 O26 1.939(14) .
W12 O13 2.365(13) .
C12 O51 1.20(3) .
C12 O58 1.28(3) .
C13 C14 1.46(4) .
C14 O50 1.23(3) .
C14 O56 1.26(3) .
C15 O55 1.23(3) .
C15 O53 1.24(3) .
C15 C16 1.51(4) .
C17 C19 1.49(3) .
C18 C20 1.44(3) .
C20 O52 1.273(10) .
C20 O57 1.284(10) .
